data_7107315
loop_
_publ_author_name
'Hideki Ohtsu'
'Koji Tanaka'

_publ_section_title
;
 Drastic difference in the photo-driven hydrogenation reactions of
 ruthenium complexes containing NAD model ligands
;
_journal_name_full Chem.Commun.
_journal_page_first 1796
_journal_paper_doi 10.1039/c2cc15886h
_journal_volume 48
_journal_year 2012
_chemical_formula_moiety 'C39 H33 F12 N7 O P2 Ru'
_chemical_formula_sum 'C39 H33 F12 N7 O P2 Ru'
_chemical_formula_weight 1006.73
_chemical_name_systematic
;
?
;
_space_group_IT_number 14
_symmetry_cell_setting monoclinic
_symmetry_space_group_name_Hall '-P 2yn'
_symmetry_space_group_name_H-M 'P 1 21/n 1'
_atom_sites_solution_hydrogens geom
_atom_sites_solution_primary direct
_atom_sites_solution_secondary difmap
_audit_creation_method SHELXL-97
_cell_angle_alpha 90.00
_cell_angle_beta 98.139(3)
_cell_angle_gamma 90.00
_cell_formula_units_Z 4
_cell_length_a 14.366(3)
_cell_length_b 17.909(4)
_cell_length_c 15.685(4)
_cell_measurement_reflns_used 11145
_cell_measurement_temperature 123
_cell_measurement_theta_max 27.48
_cell_measurement_theta_min 3.03
_cell_volume 3994.8(16)
_computing_cell_refinement CrystalClear
_computing_data_collection 'CrystalClear (Rigaku Inc., 2008)'
_computing_data_reduction CrystalClear
_computing_molecular_graphics 'CrystalStructure 4.0'
_computing_publication_material 'CrystalStructure 4.0 (Rigaku, 2010)'
_computing_structure_refinement 'SHELXL-97 (Sheldrick, 2008)'
_computing_structure_solution 'Il Milione (Burla, et al., 2007)'
_diffrn_ambient_temperature 123
_diffrn_detector_area_resol_mean 7.314
_diffrn_measured_fraction_theta_full 0.995
_diffrn_measured_fraction_theta_max 0.995
_diffrn_measurement_device_type 'Rigaku Saturn70'
_diffrn_measurement_method \w
_diffrn_radiation_type MoK\a
_diffrn_radiation_wavelength 0.71075
_diffrn_reflns_av_R_equivalents 0.0301
_diffrn_reflns_av_sigmaI/netI 0.0201
_diffrn_reflns_limit_h_max 18
_diffrn_reflns_limit_h_min -18
_diffrn_reflns_limit_k_max 23
_diffrn_reflns_limit_k_min -23
_diffrn_reflns_limit_l_max 19
_diffrn_reflns_limit_l_min -20
_diffrn_reflns_number 60851
_diffrn_reflns_theta_full 27.49
_diffrn_reflns_theta_max 27.49
_diffrn_reflns_theta_min 3.03
_exptl_absorpt_coefficient_mu 0.572
_exptl_absorpt_correction_T_max 0.9556
_exptl_absorpt_correction_T_min 0.9242
_exptl_absorpt_correction_type multi-scan
_exptl_absorpt_process_details 'REQAB (Rigaku, 1998)'
_exptl_crystal_colour red
_exptl_crystal_density_diffrn 1.674
_exptl_crystal_density_method 'not measured'
_exptl_crystal_description block
_exptl_crystal_F_000 2024
_exptl_crystal_size_max 0.14
_exptl_crystal_size_mid 0.12
_exptl_crystal_size_min 0.08
_refine_diff_density_max 1.455
_refine_diff_density_min -0.750
_refine_diff_density_rms 0.098
_refine_ls_extinction_method none
_refine_ls_goodness_of_fit_ref 1.079
_refine_ls_hydrogen_treatment constr
_refine_ls_matrix_type full
_refine_ls_number_parameters 562
_refine_ls_number_reflns 9123
_refine_ls_number_restraints 0
_refine_ls_restrained_S_all 1.079
_refine_ls_R_factor_all 0.0566
_refine_ls_R_factor_gt 0.0511
_refine_ls_shift/su_max 0.001
_refine_ls_shift/su_mean 0.000
_refine_ls_structure_factor_coef Fsqd
_refine_ls_weighting_details 'calc w=1/[\s^2^(Fo^2^)+(0.0715P)^2^+6.6566P] where P=(Fo^2^+2Fc^2^)/3'
_refine_ls_weighting_scheme calc
_refine_ls_wR_factor_gt 0.1287
_refine_ls_wR_factor_ref 0.1339
_reflns_number_gt 8134
_reflns_number_total 9123
_reflns_threshold_expression F^2^>2.0\s(F^2^)
_cod_data_source_file c2cc15886h.txt
_cod_data_source_block Ru_bpy2_3Me1pbn
_cod_database_code 7107315

loop_
_symmetry_equiv_pos_as_xyz
'x, y, z'
'-x+1/2, y+1/2, -z+1/2'
'-x, -y, -z'
'x-1/2, -y-1/2, z-1/2'

loop_
_atom_site_label
_atom_site_type_symbol
_atom_site_fract_x
_atom_site_fract_y
_atom_site_fract_z
_atom_site_U_iso_or_equiv
_atom_site_adp_type
_atom_site_occupancy
_atom_site_symmetry_multiplicity
_atom_site_calc_flag
_atom_site_refinement_flags
C1 C 0.4569(2) 0.01072(16) 0.2069(2) 0.0273(6) Uani 1 1 d .
C2 C 0.3747(2) -0.01891(19) 0.1571(2) 0.0379(7) Uani 1 1 d .
H2 H 0.3378 -0.0548 0.1819 0.046 Uiso 1 1 calc R
C3 C 0.3483(2) 0.0037(2) 0.0739(2) 0.0391(8) Uani 1 1 d .
H3 H 0.2932 -0.0160 0.0411 0.047 Uiso 1 1 calc R
C4 C 0.3991(3) 0.1552(2) -0.1644(2) 0.0374(7) Uani 1 1 d .
H4 H 0.3436 0.1354 -0.1967 0.045 Uiso 1 1 calc R
C5 C 0.4486(3) 0.2081(2) -0.1996(2) 0.0383(8) Uani 1 1 d .
H5 H 0.4271 0.2251 -0.2564 0.046 Uiso 1 1 calc R
C6 C 0.5327(2) 0.2392(2) -0.1535(2) 0.0363(7) Uani 1 1 d .
H6 H 0.5658 0.2770 -0.1792 0.044 Uiso 1 1 calc R
C7 C 0.5652(2) 0.21439(19) -0.0727(2) 0.0329(7) Uani 1 1 d .
H7 H 0.6221 0.2339 -0.0428 0.039 Uiso 1 1 calc R
C8 C 0.5420(2) 0.13408(17) 0.05186(19) 0.0282(6) Uani 1 1 d .
H8 H 0.5999 0.1506 0.0831 0.034 Uiso 1 1 calc R
C9 C 0.4037(2) 0.05655(17) 0.0373(2) 0.0300(6) Uani 1 1 d .
C10 C 0.4854(2) 0.08521(16) 0.08978(18) 0.0261(6) Uani 1 1 d .
C11 C 0.4292(2) 0.12862(17) -0.0789(2) 0.0302(6) Uani 1 1 d .
C12 C 0.5141(2) 0.15923(17) -0.03258(19) 0.0294(6) Uani 1 1 d .
C13 C 0.49263(19) -0.01436(16) 0.29541(19) 0.0247(5) Uani 1 1 d .
C14 C 0.4627(2) -0.07745(16) 0.3382(2) 0.0271(6) Uani 1 1 d .
C15 C 0.5151(2) -0.09724(18) 0.4162(2) 0.0346(7) Uani 1 1 d .
H15 H 0.4974 -0.1401 0.4459 0.042 Uiso 1 1 calc R
C16 C 0.5920(2) -0.0563(2) 0.4516(2) 0.0355(7) Uani 1 1 d .
H16 H 0.6288 -0.0713 0.5040 0.043 Uiso 1 1 calc R
C17 C 0.6142(2) 0.00740(17) 0.4089(2) 0.0296(6) Uani 1 1 d .
H17 H 0.6654 0.0374 0.4342 0.036 Uiso 1 1 calc R
C18 C 0.3790(2) -0.12582(18) 0.3067(2) 0.0345(7) Uani 1 1 d .
H18A H 0.3755 -0.1671 0.3471 0.052 Uiso 1 1 calc R
H18B H 0.3856 -0.1459 0.2498 0.052 Uiso 1 1 calc R
H18C H 0.3214 -0.0959 0.3028 0.052 Uiso 1 1 calc R
C19 C 0.7721(2) 0.15695(16) 0.38080(18) 0.0264(6) Uani 1 1 d .
C20 C 0.8356(2) 0.1899(2) 0.4458(2) 0.0356(7) Uani 1 1 d .
H20 H 0.9008 0.1790 0.4504 0.043 Uiso 1 1 calc R
C21 C 0.8028(3) 0.2382(2) 0.5030(2) 0.0408(8) Uani 1 1 d .
H21 H 0.8453 0.2612 0.5471 0.049 Uiso 1 1 calc R
C22 C 0.7077(3) 0.2529(2) 0.4958(2) 0.0417(8) Uani 1 1 d .
H22 H 0.6838 0.2855 0.5353 0.050 Uiso 1 1 calc R
C23 C 0.6479(2) 0.21937(18) 0.4302(2) 0.0330(7) Uani 1 1 d .
H23 H 0.5825 0.2300 0.4249 0.040 Uiso 1 1 calc R
C24 C 0.7983(2) 0.10398(17) 0.31659(19) 0.0271(6) Uani 1 1 d .
C25 C 0.8894(2) 0.0798(2) 0.3136(2) 0.0357(7) Uani 1 1 d .
H25 H 0.9397 0.0972 0.3546 0.043 Uiso 1 1 calc R
C26 C 0.9061(2) 0.0301(2) 0.2502(3) 0.0407(8) Uani 1 1 d .
H26 H 0.9681 0.0131 0.2470 0.049 Uiso 1 1 calc R
C27 C 0.8312(2) 0.0050(2) 0.1909(2) 0.0375(7) Uani 1 1 d .
H27 H 0.8411 -0.0296 0.1471 0.045 Uiso 1 1 calc R
C28 C 0.7422(2) 0.03167(17) 0.1974(2) 0.0302(6) Uani 1 1 d .
H28 H 0.6910 0.0146 0.1571 0.036 Uiso 1 1 calc R
C29 C 0.5370(2) 0.27139(16) 0.20284(19) 0.0283(6) Uani 1 1 d .
C30 C 0.5386(3) 0.34000(19) 0.1621(2) 0.0416(8) Uani 1 1 d .
H30 H 0.4847 0.3714 0.1566 0.050 Uiso 1 1 calc R
C31 C 0.6185(3) 0.3628(2) 0.1295(3) 0.0440(9) Uani 1 1 d .
H31 H 0.6197 0.4091 0.1001 0.053 Uiso 1 1 calc R
C32 C 0.6968(3) 0.31679(19) 0.1407(2) 0.0375(7) Uani 1 1 d .
H32 H 0.7532 0.3317 0.1204 0.045 Uiso 1 1 calc R
C33 C 0.6919(2) 0.24928(18) 0.18158(19) 0.0290(6) Uani 1 1 d .
H33 H 0.7461 0.2183 0.1895 0.035 Uiso 1 1 calc R
C34 C 0.4559(2) 0.24337(16) 0.24062(19) 0.0273(6) Uani 1 1 d .
C35 C 0.3702(2) 0.27991(19) 0.2340(2) 0.0368(7) Uani 1 1 d .
H35 H 0.3610 0.3258 0.2037 0.044 Uiso 1 1 calc R
C36 C 0.2982(2) 0.2490(2) 0.2719(3) 0.0417(8) Uani 1 1 d .
H36 H 0.2387 0.2730 0.2670 0.050 Uiso 1 1 calc R
C37 C 0.3134(2) 0.18290(19) 0.3168(2) 0.0361(7) Uani 1 1 d .
H37 H 0.2649 0.1610 0.3438 0.043 Uiso 1 1 calc R
C38 C 0.4004(2) 0.14919(17) 0.3216(2) 0.0287(6) Uani 1 1 d .
H38 H 0.4110 0.1039 0.3530 0.034 Uiso 1 1 calc R
C39 C 0.1449(7) 0.0958(5) 0.1425(5) 0.117(3) Uani 1 1 d .
H39A H 0.2133 0.0982 0.1579 0.176 Uiso 1 1 calc R
H39B H 0.1293 0.0825 0.0815 0.176 Uiso 1 1 calc R
H39C H 0.1193 0.0579 0.1779 0.176 Uiso 1 1 calc R
F1 F 0.73649(13) 0.97516(11) 0.63356(15) 0.0434(5) Uani 1 1 d .
F2 F 0.86783(16) 1.03406(14) 0.69456(15) 0.0522(6) Uani 1 1 d .
F3 F 0.93475(16) 1.01570(14) 0.57499(16) 0.0540(6) Uani 1 1 d .
F4 F 0.80195(17) 0.95843(19) 0.51259(18) 0.0757(9) Uani 1 1 d .
F5 F 0.79175(19) 1.07310(14) 0.56895(17) 0.0614(7) Uani 1 1 d .
F6 F 0.87786(16) 0.91798(13) 0.6404(2) 0.0668(8) Uani 1 1 d .
F7 F 0.7695(2) 0.13810(16) 0.04894(18) 0.0628(7) Uani 1 1 d .
F8 F 0.8956(2) 0.2044(2) 0.10571(19) 0.0806(9) Uani 1 1 d .
F9 F 0.9456(2) 0.20681(19) -0.0267(2) 0.0785(9) Uani 1 1 d .
F10 F 0.8184(2) 0.13991(18) -0.08051(18) 0.0744(8) Uani 1 1 d .
F11 F 0.8015(2) 0.24804(16) -0.01024(18) 0.0646(7) Uani 1 1 d .
F12 F 0.9168(3) 0.09833(19) 0.0364(2) 0.0850(10) Uani 1 1 d .
N1 N 0.50865(16) 0.06411(13) 0.17566(15) 0.0237(5) Uani 1 1 d .
N2 N 0.37742(19) 0.07778(15) -0.04463(17) 0.0336(6) Uani 1 1 d .
N3 N 0.56631(16) 0.02818(13) 0.33341(15) 0.0236(5) Uani 1 1 d .
N4 N 0.67842(17) 0.17240(14) 0.37378(15) 0.0254(5) Uani 1 1 d .
N5 N 0.72492(16) 0.08044(14) 0.25782(15) 0.0250(5) Uani 1 1 d .
N6 N 0.61294(17) 0.22529(13) 0.21091(15) 0.0245(5) Uani 1 1 d .
N7 N 0.47082(16) 0.17762(13) 0.28387(15) 0.0234(5) Uani 1 1 d .
O1 O 0.1020(3) 0.1719(3) 0.1583(3) 0.0903(12) Uani 1 1 d .
H1 H 0.0492 0.1759 0.1278 0.136 Uiso 1 1 calc R
P1 P 0.83575(6) 0.99512(5) 0.60353(6) 0.03282(19) Uani 1 1 d .
P2 P 0.85842(8) 0.17237(7) 0.01153(7) 0.0491(2) Uani 1 1 d .
Ru1 Ru 0.595597(15) 0.123749(12) 0.271264(14) 0.02136(9) Uani 1 1 d .

loop_
_atom_site_aniso_label
_atom_site_aniso_U_11
_atom_site_aniso_U_22
_atom_site_aniso_U_33
_atom_site_aniso_U_23
_atom_site_aniso_U_13
_atom_site_aniso_U_12
C1 0.0218(13) 0.0242(13) 0.0345(15) -0.0027(11) -0.0006(11) 0.0009(10)
C2 0.0314(16) 0.0345(17) 0.0446(18) 0.0044(14) -0.0062(14) -0.0120(13)
C3 0.0348(17) 0.0390(18) 0.0392(18) 0.0004(14) -0.0099(14) -0.0114(14)
C4 0.0428(18) 0.0372(17) 0.0289(16) -0.0048(13) -0.0059(13) 0.0089(14)
C5 0.0459(19) 0.0433(19) 0.0243(15) -0.0013(13) 0.0000(13) 0.0146(15)
C6 0.0407(18) 0.0378(17) 0.0305(15) 0.0011(13) 0.0059(13) 0.0075(14)
C7 0.0320(15) 0.0394(17) 0.0266(15) -0.0014(13) 0.0020(12) 0.0040(13)
C8 0.0268(14) 0.0315(15) 0.0245(14) -0.0034(11) -0.0031(11) 0.0027(11)
C9 0.0266(14) 0.0276(14) 0.0325(15) -0.0042(12) -0.0066(12) 0.0012(11)
C10 0.0253(13) 0.0265(14) 0.0245(13) -0.0040(11) -0.0032(11) 0.0044(11)
C11 0.0330(16) 0.0308(15) 0.0246(14) -0.0059(11) -0.0038(12) 0.0085(12)
C12 0.0318(15) 0.0301(15) 0.0251(14) -0.0042(11) 0.0001(11) 0.0060(12)
C13 0.0202(12) 0.0224(13) 0.0312(14) -0.0009(11) 0.0030(11) -0.0013(10)
C14 0.0250(13) 0.0235(13) 0.0338(15) -0.0033(11) 0.0080(11) -0.0024(11)
C15 0.0364(17) 0.0299(16) 0.0385(17) 0.0058(13) 0.0082(13) -0.0058(13)
C16 0.0307(15) 0.0404(17) 0.0333(16) 0.0108(14) -0.0027(13) -0.0033(13)
C17 0.0245(14) 0.0322(15) 0.0308(15) 0.0069(12) -0.0006(11) -0.0031(11)
C18 0.0334(16) 0.0312(16) 0.0395(18) 0.0000(13) 0.0068(14) -0.0105(12)
C19 0.0255(13) 0.0286(14) 0.0236(13) 0.0063(11) -0.0018(11) -0.0072(11)
C20 0.0318(16) 0.0432(18) 0.0296(15) 0.0076(13) -0.0033(12) -0.0117(14)
C21 0.050(2) 0.0429(19) 0.0280(16) 0.0005(14) 0.0000(14) -0.0179(16)
C22 0.055(2) 0.0406(18) 0.0300(16) -0.0049(14) 0.0084(15) -0.0106(16)
C23 0.0380(17) 0.0331(16) 0.0277(15) -0.0027(12) 0.0041(12) -0.0045(13)
C24 0.0225(13) 0.0287(14) 0.0283(14) 0.0056(11) -0.0022(11) -0.0058(11)
C25 0.0231(14) 0.0395(17) 0.0422(18) 0.0058(14) -0.0033(13) -0.0010(12)
C26 0.0208(14) 0.0437(19) 0.057(2) 0.0054(17) 0.0051(14) 0.0071(13)
C27 0.0347(17) 0.0366(17) 0.0414(18) -0.0001(14) 0.0055(14) 0.0077(13)
C28 0.0254(14) 0.0306(15) 0.0335(15) -0.0016(12) 0.0007(12) 0.0031(11)
C29 0.0337(15) 0.0234(14) 0.0282(14) 0.0007(11) 0.0055(12) 0.0019(11)
C30 0.051(2) 0.0303(16) 0.047(2) 0.0091(14) 0.0184(16) 0.0095(15)
C31 0.062(2) 0.0287(16) 0.046(2) 0.0093(15) 0.0231(18) -0.0011(16)
C32 0.0441(18) 0.0340(17) 0.0368(17) -0.0001(14) 0.0142(14) -0.0113(14)
C33 0.0287(14) 0.0312(15) 0.0270(14) -0.0006(12) 0.0040(11) -0.0065(12)
C34 0.0310(15) 0.0237(13) 0.0268(14) 0.0027(11) 0.0031(11) 0.0023(11)
C35 0.0355(17) 0.0305(16) 0.0444(18) 0.0078(14) 0.0057(14) 0.0082(13)
C36 0.0309(16) 0.0407(19) 0.054(2) 0.0105(16) 0.0069(15) 0.0106(14)
C37 0.0277(15) 0.0357(17) 0.0461(19) 0.0050(14) 0.0095(13) 0.0019(13)
C38 0.0261(14) 0.0283(14) 0.0317(15) 0.0030(12) 0.0047(12) 0.0025(11)
C39 0.152(8) 0.106(6) 0.100(5) 0.019(5) 0.036(5) 0.006(6)
F1 0.0278(9) 0.0362(10) 0.0655(14) -0.0036(10) 0.0047(9) -0.0008(8)
F2 0.0472(13) 0.0621(15) 0.0457(12) -0.0132(11) 0.0011(10) -0.0122(11)
F3 0.0398(12) 0.0604(14) 0.0651(15) -0.0123(12) 0.0195(11) -0.0102(10)
F4 0.0377(12) 0.119(3) 0.0675(16) -0.0541(17) -0.0016(11) 0.0101(14)
F5 0.0700(16) 0.0488(13) 0.0708(16) 0.0232(12) 0.0285(13) 0.0167(12)
F6 0.0347(12) 0.0364(12) 0.127(2) 0.0100(14) 0.0030(13) 0.0098(9)
F7 0.0624(16) 0.0692(16) 0.0602(16) 0.0062(13) 0.0202(13) -0.0097(13)
F8 0.0606(17) 0.113(3) 0.0627(17) -0.0193(17) -0.0089(14) -0.0034(17)
F9 0.0536(16) 0.095(2) 0.093(2) 0.0151(18) 0.0314(15) -0.0074(15)
F10 0.097(2) 0.0768(19) 0.0503(15) -0.0069(14) 0.0156(15) -0.0120(17)
F11 0.0702(17) 0.0618(16) 0.0661(16) 0.0103(13) 0.0251(14) 0.0087(13)
F12 0.102(2) 0.077(2) 0.084(2) 0.0254(17) 0.0407(19) 0.0366(19)
N1 0.0201(11) 0.0240(11) 0.0254(11) -0.0007(9) -0.0020(9) 0.0006(9)
N2 0.0321(13) 0.0331(14) 0.0313(13) -0.0029(11) -0.0103(11) 0.0034(11)
N3 0.0218(11) 0.0217(11) 0.0269(12) 0.0010(9) 0.0017(9) -0.0011(9)
N4 0.0275(12) 0.0257(12) 0.0220(11) 0.0025(9) 0.0006(9) -0.0053(9)
N5 0.0215(11) 0.0266(12) 0.0260(12) 0.0030(9) 0.0000(9) -0.0021(9)
N6 0.0274(12) 0.0236(11) 0.0221(11) -0.0004(9) 0.0025(9) -0.0039(9)
N7 0.0224(11) 0.0239(11) 0.0231(11) 0.0007(9) 0.0004(9) 0.0010(9)
O1 0.073(3) 0.111(4) 0.083(3) 0.009(2) -0.002(2) -0.007(2)
P1 0.0258(4) 0.0308(4) 0.0406(5) -0.0042(3) 0.0001(3) 0.0009(3)
P2 0.0494(6) 0.0552(6) 0.0447(5) 0.0036(5) 0.0139(4) 0.0011(5)
Ru1 0.01932(13) 0.02143(13) 0.02222(13) 0.00116(8) -0.00086(9) -0.00143(7)

loop_
_atom_type_symbol
_atom_type_description
_atom_type_scat_dispersion_real
_atom_type_scat_dispersion_imag
_atom_type_scat_source
C C 0.0033 0.0016 'International Tables Vol C Tables 4.2.6.8 and 6.1.1.4'
H H 0.0000 0.0000 'International Tables Vol C Tables 4.2.6.8 and 6.1.1.4'
N N 0.0061 0.0033 'International Tables Vol C Tables 4.2.6.8 and 6.1.1.4'
O O 0.0106 0.0060 'International Tables Vol C Tables 4.2.6.8 and 6.1.1.4'
Ru Ru -1.2594 0.8363 'International Tables Vol C Tables 4.2.6.8 and 6.1.1.4'
F F 0.0171 0.0103 'International Tables Vol C Tables 4.2.6.8 and 6.1.1.4'
P P 0.1023 0.0942 'International Tables Vol C Tables 4.2.6.8 and 6.1.1.4'

loop_
_geom_angle_atom_site_label_1
_geom_angle_atom_site_label_2
_geom_angle_atom_site_label_3
_geom_angle
N1 C1 C2 121.6(3)
N1 C1 C13 114.9(2)
C2 C1 C13 123.5(3)
C3 C2 C1 120.6(3)
C3 C2 H2 119.7
C1 C2 H2 119.7
C2 C3 C9 119.4(3)
C2 C3 H3 120.3
C9 C3 H3 120.3
C5 C4 C11 120.7(3)
C5 C4 H4 119.6
C11 C4 H4 119.6
C4 C5 C6 121.5(3)
C4 C5 H5 119.2
C6 C5 H5 119.2
C7 C6 C5 119.8(3)
C7 C6 H6 120.1
C5 C6 H6 120.1
C6 C7 C12 120.4(3)
C6 C7 H7 119.8
C12 C7 H7 119.8
C10 C8 C12 120.1(3)
C10 C8 H8 119.9
C12 C8 H8 119.9
N2 C9 C3 118.8(3)
N2 C9 C10 123.1(3)
C3 C9 C10 118.1(3)
C8 C10 N1 120.8(3)
C8 C10 C9 117.6(3)
N1 C10 C9 121.6(3)
N2 C11 C4 119.5(3)
N2 C11 C12 122.6(3)
C4 C11 C12 118.0(3)
C8 C12 C7 122.8(3)
C8 C12 C11 117.6(3)
C7 C12 C11 119.5(3)
N3 C13 C14 120.4(3)
N3 C13 C1 112.5(2)
C14 C13 C1 126.9(3)
C15 C14 C13 117.4(3)
C15 C14 C18 116.7(3)
C13 C14 C18 125.9(3)
C16 C15 C14 121.6(3)
C16 C15 H15 119.2
C14 C15 H15 119.2
C15 C16 C17 118.1(3)
C15 C16 H16 120.9
C17 C16 H16 120.9
N3 C17 C16 122.3(3)
N3 C17 H17 118.9
C16 C17 H17 118.9
C14 C18 H18A 109.5
C14 C18 H18B 109.5
H18A C18 H18B 109.5
C14 C18 H18C 109.5
H18A C18 H18C 109.5
H18B C18 H18C 109.5
N4 C19 C20 120.5(3)
N4 C19 C24 114.9(2)
C20 C19 C24 124.6(3)
C21 C20 C19 119.5(3)
C21 C20 H20 120.2
C19 C20 H20 120.2
C20 C21 C22 119.5(3)
C20 C21 H21 120.2
C22 C21 H21 120.2
C21 C22 C23 118.8(3)
C21 C22 H22 120.6
C23 C22 H22 120.6
N4 C23 C22 122.6(3)
N4 C23 H23 118.7
C22 C23 H23 118.7
N5 C24 C25 121.5(3)
N5 C24 C19 114.5(3)
C25 C24 C19 124.0(3)
C26 C25 C24 119.2(3)
C26 C25 H25 120.4
C24 C25 H25 120.4
C25 C26 C27 119.5(3)
C25 C26 H26 120.3
C27 C26 H26 120.3
C28 C27 C26 118.3(3)
C28 C27 H27 120.8
C26 C27 H27 120.8
N5 C28 C27 123.0(3)
N5 C28 H28 118.5
C27 C28 H28 118.5
N6 C29 C30 121.0(3)
N6 C29 C34 115.3(3)
C30 C29 C34 123.7(3)
C31 C30 C29 120.1(3)
C31 C30 H30 120.0
C29 C30 H30 120.0
C30 C31 C32 118.6(3)
C30 C31 H31 120.7
C32 C31 H31 120.7
C33 C32 C31 119.2(3)
C33 C32 H32 120.4
C31 C32 H32 120.4
N6 C33 C32 122.6(3)
N6 C33 H33 118.7
C32 C33 H33 118.7
N7 C34 C35 121.5(3)
N7 C34 C29 114.8(3)
C35 C34 C29 123.8(3)
C36 C35 C34 119.4(3)
C36 C35 H35 120.3
C34 C35 H35 120.3
C37 C36 C35 119.4(3)
C37 C36 H36 120.3
C35 C36 H36 120.3
C36 C37 C38 118.7(3)
C36 C37 H37 120.7
C38 C37 H37 120.7
N7 C38 C37 122.9(3)
N7 C38 H38 118.6
C37 C38 H38 118.6
O1 C39 H39A 109.5
O1 C39 H39B 109.5
H39A C39 H39B 109.5
O1 C39 H39C 109.5
H39A C39 H39C 109.5
H39B C39 H39C 109.5
C1 N1 C10 118.4(2)
C1 N1 Ru1 113.87(19)
C10 N1 Ru1 126.06(19)
C11 N2 C9 118.8(3)
C17 N3 C13 120.0(2)
C17 N3 Ru1 122.8(2)
C13 N3 Ru1 117.19(19)
C23 N4 C19 119.1(3)
C23 N4 Ru1 125.2(2)
C19 N4 Ru1 115.7(2)
C28 N5 C24 118.5(3)
C28 N5 Ru1 125.5(2)
C24 N5 Ru1 115.9(2)
C33 N6 C29 118.4(3)
C33 N6 Ru1 126.3(2)
C29 N6 Ru1 115.24(19)
C38 N7 C34 118.2(3)
C38 N7 Ru1 125.6(2)
C34 N7 Ru1 115.68(19)
C39 O1 H1 109.5
F4 P1 F6 91.11(18)
F4 P1 F3 90.86(14)
F6 P1 F3 89.67(14)
F4 P1 F5 90.04(17)
F6 P1 F5 178.25(16)
F3 P1 F5 91.63(14)
F4 P1 F2 178.37(16)
F6 P1 F2 90.44(16)
F3 P1 F2 89.66(13)
F5 P1 F2 88.40(15)
F4 P1 F1 90.00(14)
F6 P1 F1 90.46(13)
F3 P1 F1 179.12(14)
F5 P1 F1 88.22(13)
F2 P1 F1 89.47(12)
F10 P2 F12 91.62(19)
F10 P2 F9 90.12(18)
F12 P2 F9 89.95(18)
F10 P2 F11 90.45(17)
F12 P2 F11 177.9(2)
F9 P2 F11 89.82(17)
F10 P2 F7 89.32(16)
F12 P2 F7 90.66(17)
F9 P2 F7 179.18(18)
F11 P2 F7 89.59(15)
F10 P2 F8 178.07(19)
F12 P2 F8 88.7(2)
F9 P2 F8 91.79(18)
F11 P2 F8 89.25(18)
F7 P2 F8 88.77(17)
N3 Ru1 N5 89.02(9)
N3 Ru1 N4 96.75(9)
N5 Ru1 N4 78.94(10)
N3 Ru1 N7 96.05(9)
N5 Ru1 N7 174.43(9)
N4 Ru1 N7 98.11(10)
N3 Ru1 N6 174.33(9)
N5 Ru1 N6 96.61(9)
N4 Ru1 N6 83.80(9)
N7 Ru1 N6 78.30(10)
N3 Ru1 N1 76.88(9)
N5 Ru1 N1 100.94(9)
N4 Ru1 N1 173.62(9)
N7 Ru1 N1 82.52(9)
N6 Ru1 N1 102.52(9)

loop_
_geom_bond_atom_site_label_1
_geom_bond_atom_site_label_2
_geom_bond_distance
C1 N1 1.345(4)
C1 C2 1.423(4)
C1 C13 1.481(4)
C2 C3 1.368(5)
C2 H2 0.9500
C3 C9 1.409(5)
C3 H3 0.9500
C4 C5 1.349(5)
C4 C11 1.431(4)
C4 H4 0.9500
C5 C6 1.430(5)
C5 H5 0.9500
C6 C7 1.363(4)
C6 H6 0.9500
C7 C12 1.428(5)
C7 H7 0.9500
C8 C10 1.385(4)
C8 C12 1.403(4)
C8 H8 0.9500
C9 N2 1.342(4)
C9 C10 1.430(4)
C10 N1 1.393(4)
C11 N2 1.336(4)
C11 C12 1.437(4)
C13 N3 1.370(4)
C13 C14 1.412(4)
C14 C15 1.389(5)
C14 C18 1.508(4)
C15 C16 1.376(5)
C15 H15 0.9500
C16 C17 1.383(4)
C16 H16 0.9500
C17 N3 1.336(4)
C17 H17 0.9500
C18 H18A 0.9800
C18 H18B 0.9800
C18 H18C 0.9800
C19 N4 1.364(4)
C19 C20 1.398(4)
C19 C24 1.470(4)
C20 C21 1.377(5)
C20 H20 0.9500
C21 C22 1.381(6)
C21 H21 0.9500
C22 C23 1.381(5)
C22 H22 0.9500
C23 N4 1.339(4)
C23 H23 0.9500
C24 N5 1.365(4)
C24 C25 1.386(4)
C25 C26 1.381(5)
C25 H25 0.9500
C26 C27 1.393(5)
C26 H26 0.9500
C27 C28 1.382(4)
C27 H27 0.9500
C28 N5 1.338(4)
C28 H28 0.9500
C29 N6 1.360(4)
C29 C30 1.387(4)
C29 C34 1.468(4)
C30 C31 1.383(5)
C30 H30 0.9500
C31 C32 1.386(5)
C31 H31 0.9500
C32 C33 1.375(5)
C32 H32 0.9500
C33 N6 1.353(4)
C33 H33 0.9500
C34 N7 1.361(4)
C34 C35 1.385(4)
C35 C36 1.379(5)
C35 H35 0.9500
C36 C37 1.378(5)
C36 H36 0.9500
C37 C38 1.381(4)
C37 H37 0.9500
C38 N7 1.342(4)
C38 H38 0.9500
C39 O1 1.532(9)
C39 H39A 0.9800
C39 H39B 0.9800
C39 H39C 0.9800
F1 P1 1.604(2)
F2 P1 1.597(2)
F3 P1 1.593(2)
F4 P1 1.583(2)
F5 P1 1.596(2)
F6 P1 1.584(2)
F7 P2 1.602(3)
F8 P2 1.604(3)
F9 P2 1.589(3)
F10 P2 1.587(3)
F11 P2 1.594(3)
F12 P2 1.588(3)
N1 Ru1 2.102(2)
N3 Ru1 2.043(2)
N4 Ru1 2.054(2)
N5 Ru1 2.051(2)
N6 Ru1 2.081(2)
N7 Ru1 2.070(2)
O1 H1 0.8400

loop_
_geom_torsion_atom_site_label_1
_geom_torsion_atom_site_label_2
_geom_torsion_atom_site_label_3
_geom_torsion_atom_site_label_4
_geom_torsion
N1 C1 C2 C3 3.2(5)
C13 C1 C2 C3 -176.4(3)
C1 C2 C3 C9 0.4(6)
C11 C4 C5 C6 0.3(5)
C4 C5 C6 C7 1.1(5)
C5 C6 C7 C12 -2.0(5)
C2 C3 C9 N2 179.4(3)
C2 C3 C9 C10 -0.8(5)
C12 C8 C10 N1 -175.2(3)
C12 C8 C10 C9 5.8(4)
N2 C9 C10 C8 -3.5(5)
C3 C9 C10 C8 176.7(3)
N2 C9 C10 N1 177.5(3)
C3 C9 C10 N1 -2.3(4)
C5 C4 C11 N2 178.1(3)
C5 C4 C11 C12 -0.8(5)
C10 C8 C12 C7 174.5(3)
C10 C8 C12 C11 -4.1(4)
C6 C7 C12 C8 -177.1(3)
C6 C7 C12 C11 1.5(5)
N2 C11 C12 C8 -0.2(4)
C4 C11 C12 C8 178.6(3)
N2 C11 C12 C7 -178.9(3)
C4 C11 C12 C7 -0.1(4)
N1 C1 C13 N3 7.4(4)
C2 C1 C13 N3 -173.1(3)
N1 C1 C13 C14 -168.2(3)
C2 C1 C13 C14 11.4(5)
N3 C13 C14 C15 -4.7(4)
C1 C13 C14 C15 170.6(3)
N3 C13 C14 C18 175.6(3)
C1 C13 C14 C18 -9.2(5)
C13 C14 C15 C16 1.3(5)
C18 C14 C15 C16 -178.9(3)
C14 C15 C16 C17 2.4(5)
C15 C16 C17 N3 -3.0(5)
N4 C19 C20 C21 0.1(5)
C24 C19 C20 C21 -179.3(3)
C19 C20 C21 C22 0.5(5)
C20 C21 C22 C23 -0.9(5)
C21 C22 C23 N4 0.8(5)
N4 C19 C24 N5 2.2(4)
C20 C19 C24 N5 -178.4(3)
N4 C19 C24 C25 -178.7(3)
C20 C19 C24 C25 0.7(5)
N5 C24 C25 C26 -0.7(5)
C19 C24 C25 C26 -179.7(3)
C24 C25 C26 C27 -0.3(5)
C25 C26 C27 C28 0.6(5)
C26 C27 C28 N5 0.1(5)
N6 C29 C30 C31 -0.5(5)
C34 C29 C30 C31 178.9(3)
C29 C30 C31 C32 -1.8(6)
C30 C31 C32 C33 1.7(6)
C31 C32 C33 N6 0.7(5)
N6 C29 C34 N7 4.6(4)
C30 C29 C34 N7 -174.8(3)
N6 C29 C34 C35 -175.6(3)
C30 C29 C34 C35 5.0(5)
N7 C34 C35 C36 -0.1(5)
C29 C34 C35 C36 -180.0(3)
C34 C35 C36 C37 1.0(6)
C35 C36 C37 C38 -0.7(6)
C36 C37 C38 N7 -0.6(5)
C2 C1 N1 C10 -6.1(4)
C13 C1 N1 C10 173.4(2)
C2 C1 N1 Ru1 160.0(3)
C13 C1 N1 Ru1 -20.4(3)
C8 C10 N1 C1 -173.2(3)
C9 C10 N1 C1 5.8(4)
C8 C10 N1 Ru1 22.5(4)
C9 C10 N1 Ru1 -158.5(2)
C4 C11 N2 C9 -176.2(3)
C12 C11 N2 C9 2.6(5)
C3 C9 N2 C11 179.1(3)
C10 C9 N2 C11 -0.7(5)
C16 C17 N3 C13 -0.4(5)
C16 C17 N3 Ru1 178.0(2)
C14 C13 N3 C17 4.3(4)
C1 C13 N3 C17 -171.6(3)
C14 C13 N3 Ru1 -174.2(2)
C1 C13 N3 Ru1 9.9(3)
C22 C23 N4 C19 -0.2(5)
C22 C23 N4 Ru1 -177.1(2)
C20 C19 N4 C23 -0.3(4)
C24 C19 N4 C23 179.2(3)
C20 C19 N4 Ru1 177.0(2)
C24 C19 N4 Ru1 -3.6(3)
C27 C28 N5 C24 -1.1(5)
C27 C28 N5 Ru1 179.3(2)
C25 C24 N5 C28 1.4(4)
C19 C24 N5 C28 -179.5(3)
C25 C24 N5 Ru1 -178.9(2)
C19 C24 N5 Ru1 0.2(3)
C32 C33 N6 C29 -2.9(4)
C32 C33 N6 Ru1 178.6(2)
C30 C29 N6 C33 2.9(4)
C34 C29 N6 C33 -176.6(3)
C30 C29 N6 Ru1 -178.5(3)
C34 C29 N6 Ru1 2.0(3)
C37 C38 N7 C34 1.5(5)
C37 C38 N7 Ru1 -169.9(2)
C35 C34 N7 C38 -1.1(4)
C29 C34 N7 C38 178.8(3)
C35 C34 N7 Ru1 171.1(2)
C29 C34 N7 Ru1 -9.0(3)
C17 N3 Ru1 N5 64.2(2)
C13 N3 Ru1 N5 -117.3(2)
C17 N3 Ru1 N4 -14.5(3)
C13 N3 Ru1 N4 164.0(2)
C17 N3 Ru1 N7 -113.5(2)
C13 N3 Ru1 N7 65.0(2)
C17 N3 Ru1 N6 -109.7(9)
C13 N3 Ru1 N6 68.7(10)
C17 N3 Ru1 N1 165.7(3)
C13 N3 Ru1 N1 -15.8(2)
C28 N5 Ru1 N3 81.0(2)
C24 N5 Ru1 N3 -98.7(2)
C28 N5 Ru1 N4 178.0(3)
C24 N5 Ru1 N4 -1.6(2)
C28 N5 Ru1 N7 -123.5(9)
C24 N5 Ru1 N7 56.9(10)
C28 N5 Ru1 N6 -99.6(2)
C24 N5 Ru1 N6 80.7(2)
C28 N5 Ru1 N1 4.5(3)
C24 N5 Ru1 N1 -175.1(2)
C23 N4 Ru1 N3 -92.4(2)
C19 N4 Ru1 N3 90.5(2)
C23 N4 Ru1 N5 179.9(3)
C19 N4 Ru1 N5 2.9(2)
C23 N4 Ru1 N7 4.7(3)
C19 N4 Ru1 N7 -172.3(2)
C23 N4 Ru1 N6 81.9(2)
C19 N4 Ru1 N6 -95.1(2)
C23 N4 Ru1 N1 -90.5(9)
C19 N4 Ru1 N1 92.5(9)
C38 N7 Ru1 N3 -1.0(2)
C34 N7 Ru1 N3 -172.6(2)
C38 N7 Ru1 N5 -156.4(9)
C34 N7 Ru1 N5 32.0(10)
C38 N7 Ru1 N4 -98.8(2)
C34 N7 Ru1 N4 89.7(2)
C38 N7 Ru1 N6 179.3(3)
C34 N7 Ru1 N6 7.8(2)
C38 N7 Ru1 N1 74.8(2)
C34 N7 Ru1 N1 -96.7(2)
C33 N6 Ru1 N3 169.5(8)
C29 N6 Ru1 N3 -8.9(10)
C33 N6 Ru1 N5 -4.4(2)
C29 N6 Ru1 N5 177.1(2)
C33 N6 Ru1 N4 73.7(2)
C29 N6 Ru1 N4 -104.8(2)
C33 N6 Ru1 N7 173.3(2)
C29 N6 Ru1 N7 -5.2(2)
C33 N6 Ru1 N1 -107.2(2)
C29 N6 Ru1 N1 74.3(2)
C1 N1 Ru1 N3 19.57(19)
C10 N1 Ru1 N3 -175.5(2)
C1 N1 Ru1 N5 106.0(2)
C10 N1 Ru1 N5 -89.1(2)
C1 N1 Ru1 N4 17.6(10)
C10 N1 Ru1 N4 -177.5(8)
C1 N1 Ru1 N7 -78.5(2)
C10 N1 Ru1 N7 86.5(2)
C1 N1 Ru1 N6 -154.7(2)
C10 N1 Ru1 N6 10.3(2)
